data_7110494
loop_
_publ_author_name
'Feher, Frank J.'
'Wyndham, Kevin D.'
'Baldwin, Richard K.'
'Soulivong, Daravong'
'Ziller, Joseph W.'
'Lichtenhan, Joseph D.'
'Lichtenhan, Joseph D.'

_publ_section_title
;
 Methods for effecting monofunctionalization of (CH2&#xE006;CH)8Si8O12
;
_journal_issue 14
_journal_name_full 'Chemical Communications'
_journal_page_first 1289
_journal_paper_doi 10.1039/a901308c
_journal_year 1999
_chemical_formula_sum 'C16 H26 O13 Si8'
_chemical_formula_weight 651.09
_chemical_name_systematic
; 
 ? 
;
_space_group_IT_number 148
_symmetry_cell_setting rhombohedral
_symmetry_space_group_name_Hall '-R 3'
_symmetry_space_group_name_H-M 'R -3 :H'
_atom_sites_solution_hydrogens none
_atom_sites_solution_primary direct
_atom_sites_solution_secondary difmap
_audit_creation_method SHELXTL
_cell_angle_alpha 90.00
_cell_angle_beta 90.00
_cell_angle_gamma 120.00
_cell_formula_units_Z 3
_cell_length_a 13.4510(8)
_cell_length_b 13.4510(8)
_cell_length_c 13.9408(12)
_cell_measurement_temperature 158
_cell_volume 2184.4(3)
_computing_cell_refinement 'Bruker SMART/SAINT'
_computing_data_collection 'Bruker SMART'
_computing_data_reduction 'Bruker SHELXTL'
_computing_molecular_graphics 'Bruker SHELXTL'
_computing_publication_material 'Bruker SHELXTL'
_computing_structure_refinement 'Bruker SHELXTL'
_computing_structure_solution 'Bruker SHELXTL'
_diffrn_ambient_temperature 158
_diffrn_measured_fraction_theta_full 0.962
_diffrn_measured_fraction_theta_max 0.962
_diffrn_measurement_device_type 'CCD area detector'
_diffrn_measurement_method 'phi and omega scans'
_diffrn_radiation_monochromator graphite
_diffrn_radiation_source 'sealed tube'
_diffrn_radiation_type MoK\a
_diffrn_radiation_wavelength 0.71073
_diffrn_reflns_av_R_equivalents 0.0402
_diffrn_reflns_av_sigmaI/netI 0.0250
_diffrn_reflns_limit_h_max 17
_diffrn_reflns_limit_h_min -17
_diffrn_reflns_limit_k_max 15
_diffrn_reflns_limit_k_min -17
_diffrn_reflns_limit_l_max 18
_diffrn_reflns_limit_l_min -10
_diffrn_reflns_number 4488
_diffrn_reflns_theta_full 28.25
_diffrn_reflns_theta_max 28.25
_diffrn_reflns_theta_min 3.03
_exptl_absorpt_coefficient_mu 0.426
_exptl_absorpt_correction_type none
_exptl_crystal_colour colorless
_exptl_crystal_density_diffrn 1.485
_exptl_crystal_density_meas ?
_exptl_crystal_density_method 'not measured'
_exptl_crystal_description Cube
_exptl_crystal_F_000 1014
_exptl_crystal_size_max 0.37
_exptl_crystal_size_mid 0.32
_exptl_crystal_size_min 0.27
_refine_diff_density_max 0.841
_refine_diff_density_min -0.390
_refine_diff_density_rms 0.116
_refine_ls_extinction_method none
_refine_ls_goodness_of_fit_ref 1.050
_refine_ls_hydrogen_treatment none
_refine_ls_matrix_type full
_refine_ls_number_parameters 49
_refine_ls_number_reflns 1152
_refine_ls_number_restraints 0
_refine_ls_restrained_S_all 1.050
_refine_ls_R_factor_all 0.1122
_refine_ls_R_factor_gt 0.0995
_refine_ls_shift/su_max 0.169
_refine_ls_shift/su_mean 0.020
_refine_ls_structure_factor_coef Fsqd
_refine_ls_weighting_details 'calc w=1/[\s^2^(Fo^2^)+(0.1889P)^2^+8.9659P] where P=(Fo^2^+2Fc^2^)/3'
_refine_ls_weighting_scheme calc
_refine_ls_wR_factor_gt 0.3092
_refine_ls_wR_factor_ref 0.3246
_reflns_number_gt 916
_reflns_number_total 1152
_reflns_threshold_expression >2sigma(I)
_cod_data_source_file 901308csup1.cif
_cod_data_source_block fjf18
_cod_depositor_comments
;
The following automatic conversions were performed:

'_symmetry_cell_setting' value 'Rhombohedral' changed to
'rhombohedral' according to
/home/saulius/struct/CIF-dictionaries/cif_core.dic dictionary named
'cif_core.dic' version 2.4.2 from 2011-04-26.

Automatic conversion script
Id: cif_fix_values 1891 2012-01-12 08:04:46Z andrius 

The following automatic conversions were performed:

'_exptl_crystal_density_meas' value 'none' was changed to '?' - the
value is perceived as not measured.

Automatic conversion script
Id: cif_fix_values 3008 2015-01-20 13:52:24Z robertas 
;
_cod_original_sg_symbol_H-M R-3
_cod_database_code 7110494

loop_
_symmetry_equiv_pos_as_xyz
'x, y, z'
'-y, x-y, z'
'-x+y, -x, z'
'x+2/3, y+1/3, z+1/3'
'-y+2/3, x-y+1/3, z+1/3'
'-x+y+2/3, -x+1/3, z+1/3'
'x+1/3, y+2/3, z+2/3'
'-y+1/3, x-y+2/3, z+2/3'
'-x+y+1/3, -x+2/3, z+2/3'
'-x, -y, -z'
'y, -x+y, -z'
'x-y, x, -z'
'-x+2/3, -y+1/3, -z+1/3'
'y+2/3, -x+y+1/3, -z+1/3'
'x-y+2/3, x+1/3, -z+1/3'
'-x+1/3, -y+2/3, -z+2/3'
'y+1/3, -x+y+2/3, -z+2/3'
'x-y+1/3, x+2/3, -z+2/3'

loop_
_atom_site_label
_atom_site_type_symbol
_atom_site_fract_x
_atom_site_fract_y
_atom_site_fract_z
_atom_site_U_iso_or_equiv
_atom_site_adp_type
_atom_site_occupancy
_atom_site_symmetry_multiplicity
_atom_site_calc_flag
_atom_site_refinement_flags
Si1 Si 0.3333 0.6667 -0.02602(17) 0.0678(8) Uani 1 3 d S
Si2 Si 0.34045(12) 0.85929(12) 0.10259(10) 0.0639(7) Uani 1 1 d .
O1 O 0.3394(4) 0.7823(3) 0.0126(3) 0.0763(12) Uani 1 1 d .
O2 O 0.4522(3) 0.8922(3) 0.1671(3) 0.0733(11) Uani 1 1 d .
C1 C 0.3459(6) 0.9904(6) 0.0567(5) 0.0853(17) Uiso 1 1 d .
C2 C 0.2818(18) 1.0285(16) 0.0880(13) 0.208(7) Uiso 1 1 d .
C3 C 0.3333 0.6667 -0.1596(10) 0.096(3) Uiso 1 3 d S
C4 C 0.375(3) 0.615(3) -0.202(2) 0.127(9) Uiso 0.33 1 d P
O3 O 0.327(9) 0.571(8) -0.299(6) 0.26(4) Uiso 0.17 1 d P

loop_
_atom_site_aniso_label
_atom_site_aniso_U_11
_atom_site_aniso_U_22
_atom_site_aniso_U_33
_atom_site_aniso_U_23
_atom_site_aniso_U_13
_atom_site_aniso_U_12
Si1 0.0736(11) 0.0736(11) 0.0563(13) 0.000 0.000 0.0368(5)
Si2 0.0620(9) 0.0565(9) 0.0754(11) 0.0068(6) 0.0011(6) 0.0313(6)
O1 0.090(3) 0.073(2) 0.069(2) 0.0067(17) 0.0016(18) 0.044(2)
O2 0.069(2) 0.063(2) 0.086(3) -0.0019(17) -0.0098(19) 0.0316(17)

loop_
_atom_type_symbol
_atom_type_description
_atom_type_scat_dispersion_real
_atom_type_scat_dispersion_imag
_atom_type_scat_source
C C 0.0033 0.0016 'International Tables Vol C Tables 4.2.6.8 and 6.1.1.4'
H H 0.0000 0.0000 'International Tables Vol C Tables 4.2.6.8 and 6.1.1.4'
O O 0.0106 0.0060 'International Tables Vol C Tables 4.2.6.8 and 6.1.1.4'
Si Si 0.0817 0.0704 'International Tables Vol C Tables 4.2.6.8 and 6.1.1.4'

loop_
_geom_angle_atom_site_label_1
_geom_angle_atom_site_label_2
_geom_angle_atom_site_label_3
_geom_angle
_geom_angle_site_symmetry_1
_geom_angle_site_symmetry_3
O1 Si1 O1 109.38(17) . 2_665
O1 Si1 O1 109.38(17) . 3_565
O1 Si1 O1 109.38(17) 2_665 3_565
O1 Si1 C3 109.56(17) . .
O1 Si1 C3 109.56(17) 2_665 .
O1 Si1 C3 109.56(17) 3_565 .
O2 Si2 O2 109.29(15) 15 .
O2 Si2 O1 109.3(2) 15 .
O2 Si2 O1 108.4(2) . .
O2 Si2 C1 110.5(3) 15 .
O2 Si2 C1 110.2(3) . .
O1 Si2 C1 109.0(3) . .
Si1 O1 Si2 148.9(3) . .
Si2 O2 Si2 149.4(3) 14_455 .
C2 C1 Si2 123.5(10) . .
C4 C3 C4 99(2) 3_565 2_665
C4 C3 C4 99(2) 3_565 .
C4 C3 C4 99(2) 2_665 .
C4 C3 Si1 118.3(16) 3_565 .
C4 C3 Si1 118.3(16) 2_665 .
C4 C3 Si1 118.3(16) . .
C3 C4 O3 115(5) . .
C3 C4 C4 40.3(10) . 2_665
O3 C4 C4 102(4) . 2_665
C3 C4 C4 40.3(10) . 3_565
O3 C4 C4 77(4) . 3_565
C4 C4 C4 60.000(1) 2_665 3_565
O3 O3 O3 87(8) 15_554 14_454
O3 O3 C4 103(6) 15_554 .
O3 O3 C4 136(7) 14_454 .

loop_
_geom_bond_atom_site_label_1
_geom_bond_atom_site_label_2
_geom_bond_distance
_geom_bond_site_symmetry_2
Si1 O1 1.609(4) .
Si1 O1 1.609(4) 2_665
Si1 O1 1.609(4) 3_565
Si1 C3 1.862(14) .
Si2 O2 1.611(4) 15
Si2 O2 1.613(4) .
Si2 O1 1.622(5) .
Si2 C1 1.843(7) .
O2 Si2 1.611(4) 14_455
C1 C2 1.28(2) .
C3 C4 1.24(3) 3_565
C3 C4 1.24(3) 2_665
C3 C4 1.24(3) .
C4 O3 1.50(9) .
C4 C4 1.89(6) 2_665
C4 C4 1.89(6) 3_565
O3 O3 1.57(12) 15_554
O3 O3 1.57(12) 14_454
